data_8104804
loop_
_publ_author_name
'Qiu, Ying'
'Zhao, Juan'
'Liu, Mei-Ling'
'Ge, Hong-Guang'
'Ji, Xiao-Hui'
'Wang, Qin'
'Jin, Ling-xia'
'Lu, Jiu-Fu'

_publ_section_title
;
 Crystal structure of
 catena-poly[triaqua-(\m2-1,3-di(1H-imidazol-1-yl)propane-\k2
 N:N&#x2032;)-(4,4&#x2032;-(1H-1,2,4-triazole-3,5-diyl)dibenzoato-\k1O)cobalt(II)]&#x00A0;---
 N,N&#x2032;-dimethylformamide (1/1), C28H34N8O8Co
;
_journal_issue 3
_journal_name_full 'Zeitschrift f\"ur Kristallographie - New Crystal Structures'
_journal_page_first 697
_journal_page_last 699
_journal_paper_doi 10.1515/ncrs-2021-0034
_journal_volume 236
_journal_year 2021
_chemical_formula_moiety 'C28 H34 Co N8 O8'
_chemical_formula_sum 'C28 H34 Co N8 O8'
_chemical_formula_weight 669.56
_space_group_crystal_system monoclinic
_space_group_IT_number 14
_space_group_name_Hall '-P 2ybc'
_space_group_name_H-M_alt 'P 1 21/c 1'
_atom_sites_solution_hydrogens mixed
_cell_angle_alpha 90
_cell_angle_beta 104.202(2)
_cell_angle_gamma 90
_cell_formula_units_Z 4
_cell_length_a 14.8071(17)
_cell_length_b 19.676(2)
_cell_length_c 10.8580(13)
_cell_measurement_reflns_used 5031
_cell_measurement_temperature 293(2)
_cell_measurement_theta_max 27.22
_cell_measurement_theta_min 2.51
_cell_volume 3066.7(6)
_computing_cell_refinement 'Bruker SAINT'
_computing_data_collection 'Bruker APEX2'
_computing_data_reduction 'Bruker SAINT'
_computing_molecular_graphics 'Bruker SHELXTL'
_computing_publication_material 'Bruker SHELXTL'
_computing_structure_refinement 'SHELXL-2018/3 (Sheldrick, 2018)'
_computing_structure_solution 'SHELXS-97 (Sheldrick, 2008)'
_diffrn_ambient_temperature 293(2)
_diffrn_measured_fraction_theta_full 0.998
_diffrn_measured_fraction_theta_max 0.998
_diffrn_measurement_device_type 'Bruker APEX-II CCD'
_diffrn_measurement_method '\f and \w scans'
_diffrn_radiation_type MoK\a
_diffrn_radiation_wavelength 0.71073
_diffrn_reflns_av_R_equivalents 0.0298
_diffrn_reflns_av_unetI/netI 0.0334
_diffrn_reflns_Laue_measured_fraction_full 0.998
_diffrn_reflns_Laue_measured_fraction_max 0.998
_diffrn_reflns_limit_h_max 13
_diffrn_reflns_limit_h_min -17
_diffrn_reflns_limit_k_max 21
_diffrn_reflns_limit_k_min -23
_diffrn_reflns_limit_l_max 12
_diffrn_reflns_limit_l_min -12
_diffrn_reflns_number 15494
_diffrn_reflns_point_group_measured_fraction_full 0.998
_diffrn_reflns_point_group_measured_fraction_max 0.998
_diffrn_reflns_theta_full 24.997
_diffrn_reflns_theta_max 24.997
_diffrn_reflns_theta_min 1.419
_diffrn_source 'fine-focus sealed tube'
_exptl_absorpt_coefficient_mu 0.622
_exptl_absorpt_correction_T_max 0.875
_exptl_absorpt_correction_T_min 0.835
_exptl_absorpt_correction_type multi-scan
_exptl_absorpt_process_details 'SADABS; Bruker'
_exptl_crystal_colour purple
_exptl_crystal_density_diffrn 1.450
_exptl_crystal_density_method 'not measured'
_exptl_crystal_description block
_exptl_crystal_F_000 1396
_exptl_crystal_size_max 0.300
_exptl_crystal_size_mid 0.260
_exptl_crystal_size_min 0.220
_refine_diff_density_max 0.616
_refine_diff_density_min -0.390
_refine_diff_density_rms 0.083
_refine_ls_extinction_coef .
_refine_ls_extinction_method none
_refine_ls_goodness_of_fit_ref 1.053
_refine_ls_hydrogen_treatment mixed
_refine_ls_matrix_type full
_refine_ls_number_parameters 432
_refine_ls_number_reflns 5398
_refine_ls_number_restraints 9
_refine_ls_restrained_S_all 1.052
_refine_ls_R_factor_all 0.0507
_refine_ls_R_factor_gt 0.0377
_refine_ls_shift/su_max 0.001
_refine_ls_shift/su_mean 0.000
_refine_ls_structure_factor_coef Fsqd
_refine_ls_weighting_details 'w=1/[\s^2^(Fo^2^)+(0.0800P)^2^+0.0663P] where P=(Fo^2^+2Fc^2^)/3'
_refine_ls_weighting_scheme calc
_refine_ls_wR_factor_gt 0.1114
_refine_ls_wR_factor_ref 0.1228
_reflns_Friedel_coverage 0.000
_reflns_Friedel_fraction_full .
_reflns_Friedel_fraction_max .
_reflns_number_gt 4402
_reflns_number_total 5398
_reflns_threshold_expression 'I > 2\s(I)'
_cod_data_source_file suppl_j_ncrs-2021-0034_suppl.cif
_cod_data_source_block 1
_cod_original_sg_symbol_H-M 'P 21/c'
_cod_database_code 8104804
_shelx_space_group_comment
; 
The symmetry employed for this shelxl refinement is uniquely defined 
by the following loop, which should always be used as a source of 
symmetry information in preference to the above space-group names. 
They are only intended as comments. 
;
_shelx_estimated_absorpt_t_min 0.835
_shelx_estimated_absorpt_t_max 0.875

loop_
_space_group_symop_operation_xyz
'x, y, z'
'-x, y+1/2, -z+1/2'
'-x, -y, -z'
'x, -y-1/2, z-1/2'

loop_
_atom_site_label
_atom_site_type_symbol
_atom_site_fract_x
_atom_site_fract_y
_atom_site_fract_z
_atom_site_U_iso_or_equiv
_atom_site_adp_type
_atom_site_occupancy
_atom_site_site_symmetry_order
_atom_site_calc_flag
_atom_site_refinement_flags_posn
_atom_site_refinement_flags_adp
_atom_site_refinement_flags_occupancy
_atom_site_disorder_assembly
_atom_site_disorder_group
C1 C 0.50779(17) 0.31614(13) 0.1611(3) 0.0313(6) Uani 1 1 d . . . . .
C2 C 0.42304(15) 0.31747(12) 0.2150(2) 0.0259(5) Uani 1 1 d . . . . .
C3 C 0.33596(16) 0.30079(12) 0.1381(2) 0.0288(5) Uani 1 1 d . . . . .
H3 H 0.330326 0.288938 0.053661 0.035 Uiso 1 1 calc R U . . .
C4 C 0.25775(16) 0.30169(12) 0.1864(2) 0.0270(5) Uani 1 1 d . . . . .
H4 H 0.199916 0.290641 0.134063 0.032 Uiso 1 1 calc R U . . .
C5 C 0.26497(15) 0.31900(11) 0.3126(2) 0.0231(5) Uani 1 1 d . . . . .
C6 C 0.35258(17) 0.33298(13) 0.3909(2) 0.0307(6) Uani 1 1 d . . . . .
H6 H 0.358706 0.342520 0.476403 0.037 Uiso 1 1 calc R U . . .
C7 C 0.43054(17) 0.33275(13) 0.3420(2) 0.0310(6) Uani 1 1 d . . . . .
H7 H 0.488559 0.342919 0.394806 0.037 Uiso 1 1 calc R U . . .
C8 C 0.18236(15) 0.32421(11) 0.3645(2) 0.0224(5) Uani 1 1 d . . . . .
C9 C 0.09161(15) 0.33264(11) 0.4867(2) 0.0231(5) Uani 1 1 d . . . . .
C10 C 0.05894(16) 0.33660(11) 0.6043(2) 0.0247(5) Uani 1 1 d . . . . .
C11 C -0.03455(16) 0.32827(12) 0.6024(2) 0.0278(5) Uani 1 1 d . . . . .
H11 H -0.078334 0.322493 0.525532 0.033 Uiso 1 1 calc R U . . .
C12 C -0.06245(16) 0.32858(12) 0.7148(2) 0.0274(5) Uani 1 1 d . . . . .
H12 H -0.125056 0.322385 0.712849 0.033 Uiso 1 1 calc R U . . .
C13 C 0.00123(16) 0.33797(11) 0.8305(2) 0.0247(5) Uani 1 1 d . . . . .
C14 C 0.09423(17) 0.34823(14) 0.8314(2) 0.0352(6) Uani 1 1 d . . . . .
H14 H 0.137608 0.356118 0.907875 0.042 Uiso 1 1 calc R U . . .
C15 C 0.12275(17) 0.34679(14) 0.7194(2) 0.0344(6) Uani 1 1 d . . . . .
H15 H 0.185400 0.352737 0.721408 0.041 Uiso 1 1 calc R U . . .
C16 C -0.02672(17) 0.33697(12) 0.9552(2) 0.0270(5) Uani 1 1 d . . . . .
C17 C 0.73279(17) 0.40166(13) 0.4738(2) 0.0352(6) Uani 1 1 d . . . . .
H17 H 0.691002 0.371281 0.495271 0.042 Uiso 1 1 calc R U . . .
C18 C 0.8238(2) 0.45083(15) 0.3768(3) 0.0502(8) Uani 1 1 d . . . . .
H18 H 0.856887 0.460894 0.316583 0.060 Uiso 1 1 calc R U . . .
C19 C 0.8279(2) 0.48688(16) 0.4832(3) 0.0588(9) Uani 1 1 d . . . . .
H19 H 0.863594 0.525479 0.509688 0.071 Uiso 1 1 calc R U . . .
C20 C 0.7430(2) 0.48164(17) 0.6602(3) 0.0583(9) Uani 1 1 d . . . . .
H20A H 0.712197 0.525229 0.640574 0.070 Uiso 1 1 calc R U . . .
H20B H 0.698963 0.450544 0.683186 0.070 Uiso 1 1 calc R U . . .
C21 C 0.8240(3) 0.48986(17) 0.7700(3) 0.0588(9) Uani 1 1 d . . . . .
H21A H 0.872320 0.515071 0.743561 0.071 Uiso 1 1 calc R U . . .
H21B H 0.848859 0.445397 0.798637 0.071 Uiso 1 1 calc R U . . .
C22 C 0.7985(3) 0.52726(15) 0.8809(3) 0.0616(10) Uani 1 1 d . . . . .
H22A H 0.855616 0.539592 0.942208 0.074 Uiso 1 1 calc R U . . .
H22B H 0.766506 0.569040 0.848813 0.074 Uiso 1 1 calc R U . . .
C23 C 0.7685(2) 0.43792(15) 1.0268(3) 0.0460(7) Uani 1 1 d . . . . .
H23 H 0.829240 0.421472 1.047154 0.055 Uiso 1 1 calc R U . . .
C24 C 0.6485(3) 0.49750(16) 0.9409(3) 0.0625(9) Uani 1 1 d . . . . .
H24 H 0.608943 0.529354 0.892010 0.075 Uiso 1 1 calc R U . . .
C25 C 0.6252(2) 0.45108(16) 1.0204(3) 0.0518(8) Uani 1 1 d . . . . .
H25 H 0.566317 0.445973 1.035191 0.062 Uiso 1 1 calc R U . . .
C26 C 0.5347(2) 0.35516(16) 0.7545(3) 0.0514(8) Uani 1 1 d . . . . .
H26 H 0.529842 0.317976 0.805412 0.062 Uiso 1 1 calc R U . . .
C27 C 0.4654(3) 0.4567(2) 0.6490(4) 0.0825(12) Uani 1 1 d . . . . .
H27A H 0.464972 0.496727 0.699306 0.124 Uiso 1 1 calc R U . . .
H27B H 0.411987 0.456934 0.577949 0.124 Uiso 1 1 calc R U . . .
H27C H 0.521141 0.455933 0.618767 0.124 Uiso 1 1 calc R U . . .
C28 C 0.3793(2) 0.3826(2) 0.7693(4) 0.0852(13) Uani 1 1 d . . . . .
H28A H 0.388342 0.341690 0.819033 0.128 Uiso 1 1 calc R U . . .
H28B H 0.327342 0.376873 0.697246 0.128 Uiso 1 1 calc R U . . .
H28C H 0.367207 0.419723 0.820305 0.128 Uiso 1 1 calc R U . . .
Co1 Co 0.71736(2) 0.33227(2) 0.21032(3) 0.02478(13) Uani 1 1 d . . . . .
H1WA H 0.8745(13) 0.3160(19) 0.1281(11) 0.097(14) Uiso 1 1 d D . . . .
H2WA H 0.6914(12) 0.2609(16) -0.0095(10) 0.066(10) Uiso 1 1 d D . . . .
H3WA H 0.7852(7) 0.2215(9) 0.355(2) 0.046(9) Uiso 1 1 d D . . . .
H1WB H 0.9040(8) 0.3263(14) 0.2545(13) 0.051(10) Uiso 1 1 d D . . . .
H2WB H 0.61340(17) 0.2618(17) 0.0339(17) 0.066(11) Uiso 1 1 d D . . . .
H3WB H 0.6972(12) 0.2118(9) 0.286(3) 0.091(14) Uiso 1 1 d D . . . .
N1 N 0.76356(14) 0.39688(10) 0.36983(19) 0.0317(5) Uani 1 1 d . . . . .
N2 N 0.76886(17) 0.45543(12) 0.5449(2) 0.0438(6) Uani 1 1 d . . . . .
N3 N 0.73996(19) 0.48875(11) 0.9462(2) 0.0435(6) Uani 1 1 d . . . . .
N4 N 0.70160(15) 0.41308(11) 1.07520(19) 0.0346(5) Uani 1 1 d . . . . .
N5 N 0.18354(13) 0.32736(10) 0.48790(18) 0.0259(5) Uani 1 1 d . . . . .
N6 N 0.03503(13) 0.33368(10) 0.37130(19) 0.0291(5) Uani 1 1 d . . . . .
N7 N 0.09464(13) 0.32816(10) 0.29422(19) 0.0283(5) Uani 1 1 d . . . . .
H7A H 0.078325 0.327327 0.212562 0.034 Uiso 1 1 calc R U . . .
N8 N 0.46264(16) 0.39692(14) 0.7259(2) 0.0515(7) Uani 1 1 d . . . . .
O1 O 0.58372(12) 0.33499(9) 0.23504(17) 0.0362(5) Uani 1 1 d . . . . .
O2 O 0.49831(12) 0.29606(13) 0.05016(18) 0.0588(6) Uani 1 1 d . . . . .
O3 O 0.03239(13) 0.35640(12) 1.05105(17) 0.0508(6) Uani 1 1 d . . . . .
O4 O -0.10732(11) 0.31730(10) 0.95673(16) 0.0368(4) Uani 1 1 d . . . . .
O5 O 0.60708(15) 0.36085(11) 0.7205(2) 0.0636(6) Uani 1 1 d . . . . .
O1W O 0.85508(11) 0.32205(10) 0.19474(17) 0.0336(4) Uani 1 1 d D . . . .
O2W O 0.67246(12) 0.25997(10) 0.05834(15) 0.0339(4) Uani 1 1 d D . . . .
O3W O 0.73298(12) 0.24134(9) 0.32979(17) 0.0324(4) Uani 1 1 d D . . . .

loop_
_atom_site_aniso_label
_atom_site_aniso_U_11
_atom_site_aniso_U_22
_atom_site_aniso_U_33
_atom_site_aniso_U_23
_atom_site_aniso_U_13
_atom_site_aniso_U_12
C1 0.0231(13) 0.0413(15) 0.0313(15) 0.0006(11) 0.0100(11) 0.0025(11)
C2 0.0211(12) 0.0303(13) 0.0290(14) 0.0005(10) 0.0114(11) 0.0033(10)
C3 0.0268(12) 0.0380(14) 0.0238(13) -0.0057(11) 0.0104(10) 0.0007(11)
C4 0.0196(11) 0.0370(14) 0.0254(13) -0.0046(11) 0.0071(10) -0.0025(10)
C5 0.0221(12) 0.0271(12) 0.0227(13) 0.0039(10) 0.0107(10) 0.0010(9)
C6 0.0264(13) 0.0474(16) 0.0198(13) -0.0035(11) 0.0083(10) 0.0006(11)
C7 0.0189(12) 0.0453(16) 0.0282(14) -0.0009(11) 0.0046(10) -0.0011(10)
C8 0.0213(12) 0.0275(12) 0.0202(12) 0.0002(9) 0.0083(10) 0.0002(9)
C9 0.0205(12) 0.0305(13) 0.0194(12) -0.0004(10) 0.0072(10) -0.0001(9)
C10 0.0243(12) 0.0311(13) 0.0207(12) -0.0003(10) 0.0093(10) -0.0005(10)
C11 0.0225(12) 0.0434(15) 0.0170(12) -0.0020(10) 0.0038(10) -0.0019(10)
C12 0.0205(12) 0.0415(14) 0.0225(13) -0.0020(11) 0.0097(10) -0.0013(10)
C13 0.0236(12) 0.0314(13) 0.0198(12) -0.0004(10) 0.0065(10) 0.0003(10)
C14 0.0250(13) 0.0584(18) 0.0222(13) -0.0058(12) 0.0057(11) -0.0058(12)
C15 0.0213(12) 0.0581(18) 0.0263(14) -0.0046(12) 0.0104(11) -0.0073(11)
C16 0.0280(13) 0.0357(14) 0.0192(13) 0.0015(10) 0.0094(10) -0.0008(10)
C17 0.0351(14) 0.0398(15) 0.0317(14) -0.0035(12) 0.0103(12) -0.0081(12)
C18 0.067(2) 0.0508(18) 0.0396(17) -0.0060(14) 0.0266(16) -0.0229(16)
C19 0.089(2) 0.0454(18) 0.0505(19) -0.0148(15) 0.0327(19) -0.0344(17)
C20 0.071(2) 0.059(2) 0.050(2) -0.0089(16) 0.0250(18) -0.0049(17)
C21 0.082(2) 0.057(2) 0.0416(18) 0.0009(15) 0.0231(18) -0.0130(18)
C22 0.121(3) 0.0342(17) 0.0383(18) -0.0023(14) 0.036(2) -0.0159(18)
C23 0.0553(18) 0.0469(17) 0.0404(17) 0.0136(14) 0.0207(14) 0.0102(14)
C24 0.080(3) 0.0453(19) 0.055(2) 0.0135(16) 0.0025(18) 0.0127(17)
C25 0.0495(18) 0.0507(19) 0.0530(19) 0.0097(15) 0.0085(15) 0.0124(15)
C26 0.0476(19) 0.0456(18) 0.059(2) -0.0075(16) 0.0097(16) -0.0040(15)
C27 0.067(2) 0.067(3) 0.099(3) 0.008(2) -0.007(2) 0.0123(19)
C28 0.046(2) 0.135(4) 0.077(3) -0.032(3) 0.0209(19) -0.008(2)
Co1 0.0193(2) 0.0362(2) 0.0203(2) 0.00030(14) 0.00771(14) 0.00054(13)
N1 0.0316(11) 0.0369(12) 0.0278(12) -0.0011(9) 0.0097(9) -0.0033(9)
N2 0.0571(15) 0.0444(14) 0.0354(13) -0.0116(11) 0.0218(12) -0.0111(12)
N3 0.0752(18) 0.0292(12) 0.0297(13) -0.0012(10) 0.0198(12) 0.0006(12)
N4 0.0388(12) 0.0399(13) 0.0266(11) 0.0036(10) 0.0108(10) 0.0051(10)
N5 0.0213(10) 0.0379(12) 0.0200(11) 0.0006(9) 0.0082(8) 0.0013(8)
N6 0.0207(10) 0.0493(13) 0.0199(11) -0.0011(9) 0.0099(8) -0.0009(9)
N7 0.0218(10) 0.0490(13) 0.0160(10) -0.0019(9) 0.0084(8) -0.0019(9)
N8 0.0366(13) 0.0613(17) 0.0537(16) -0.0060(13) 0.0053(11) 0.0007(12)
O1 0.0218(9) 0.0570(12) 0.0327(10) -0.0088(8) 0.0121(8) -0.0030(8)
O2 0.0266(10) 0.121(2) 0.0326(11) -0.0236(12) 0.0145(9) -0.0058(11)
O3 0.0404(11) 0.0935(16) 0.0183(10) -0.0048(10) 0.0068(8) -0.0236(11)
O4 0.0280(10) 0.0624(12) 0.0230(10) -0.0037(8) 0.0122(8) -0.0080(8)
O5 0.0466(13) 0.0571(14) 0.0918(19) -0.0022(13) 0.0258(13) 0.0021(11)
O1W 0.0195(9) 0.0590(12) 0.0244(10) -0.0005(9) 0.0091(8) 0.0019(8)
O2W 0.0326(11) 0.0490(11) 0.0233(9) -0.0027(8) 0.0132(8) -0.0015(9)
O3W 0.0269(9) 0.0425(11) 0.0294(10) 0.0048(8) 0.0101(8) 0.0028(9)

loop_
_atom_type_symbol
_atom_type_description
_atom_type_scat_dispersion_real
_atom_type_scat_dispersion_imag
_atom_type_scat_source
C C 0.0033 0.0016 'International Tables Vol C Tables 4.2.6.8 and 6.1.1.4'
H H 0.0000 0.0000 'International Tables Vol C Tables 4.2.6.8 and 6.1.1.4'
Co Co 0.3494 0.9721 'International Tables Vol C Tables 4.2.6.8 and 6.1.1.4'
N N 0.0061 0.0033 'International Tables Vol C Tables 4.2.6.8 and 6.1.1.4'
O O 0.0106 0.0060 'International Tables Vol C Tables 4.2.6.8 and 6.1.1.4'

loop_
_geom_angle_atom_site_label_1
_geom_angle_atom_site_label_2
_geom_angle_atom_site_label_3
_geom_angle
_geom_angle_site_symmetry_1
_geom_angle_site_symmetry_3
O2 C1 O1 125.4(2) . .
O2 C1 C2 118.3(2) . .
O1 C1 C2 116.3(2) . .
C7 C2 C3 118.9(2) . .
C7 C2 C1 121.1(2) . .
C3 C2 C1 120.0(2) . .
C4 C3 C2 120.5(2) . .
C4 C3 H3 119.7 . .
C2 C3 H3 119.7 . .
C3 C4 C5 120.5(2) . .
C3 C4 H4 119.8 . .
C5 C4 H4 119.8 . .
C4 C5 C6 119.0(2) . .
C4 C5 C8 121.6(2) . .
C6 C5 C8 119.4(2) . .
C7 C6 C5 120.4(2) . .
C7 C6 H6 119.8 . .
C5 C6 H6 119.8 . .
C6 C7 C2 120.7(2) . .
C6 C7 H7 119.7 . .
C2 C7 H7 119.7 . .
N7 C8 N5 109.94(19) . .
N7 C8 C5 124.6(2) . .
N5 C8 C5 125.4(2) . .
N6 C9 N5 114.14(19) . .
N6 C9 C10 123.5(2) . .
N5 C9 C10 122.3(2) . .
C15 C10 C11 119.2(2) . .
C15 C10 C9 119.6(2) . .
C11 C10 C9 121.2(2) . .
C12 C11 C10 120.0(2) . .
C12 C11 H11 120.0 . .
C10 C11 H11 120.0 . .
C11 C12 C13 121.1(2) . .
C11 C12 H12 119.4 . .
C13 C12 H12 119.4 . .
C12 C13 C14 118.6(2) . .
C12 C13 C16 122.4(2) . .
C14 C13 C16 119.0(2) . .
C15 C14 C13 120.5(2) . .
C15 C14 H14 119.8 . .
C13 C14 H14 119.8 . .
C14 C15 C10 120.6(2) . .
C14 C15 H15 119.7 . .
C10 C15 H15 119.7 . .
O3 C16 O4 123.9(2) . .
O3 C16 C13 117.1(2) . .
O4 C16 C13 119.0(2) . .
N1 C17 N2 112.1(2) . .
N1 C17 H17 124.0 . .
N2 C17 H17 124.0 . .
C19 C18 N1 110.3(2) . .
C19 C18 H18 124.9 . .
N1 C18 H18 124.9 . .
C18 C19 N2 106.4(3) . .
C18 C19 H19 126.8 . .
N2 C19 H19 126.8 . .
C21 C20 N2 113.0(3) . .
C21 C20 H20A 109.0 . .
N2 C20 H20A 109.0 . .
C21 C20 H20B 109.0 . .
N2 C20 H20B 109.0 . .
H20A C20 H20B 107.8 . .
C20 C21 C22 112.2(3) . .
C20 C21 H21A 109.2 . .
C22 C21 H21A 109.2 . .
C20 C21 H21B 109.2 . .
C22 C21 H21B 109.2 . .
H21A C21 H21B 107.9 . .
N3 C22 C21 115.0(3) . .
N3 C22 H22A 108.5 . .
C21 C22 H22A 108.5 . .
N3 C22 H22B 108.5 . .
C21 C22 H22B 108.5 . .
H22A C22 H22B 107.5 . .
N4 C23 N3 113.1(3) . .
N4 C23 H23 123.5 . .
N3 C23 H23 123.5 . .
N3 C24 C25 107.2(3) . .
N3 C24 H24 126.4 . .
C25 C24 H24 126.4 . .
C24 C25 N4 109.5(3) . .
C24 C25 H25 125.3 . .
N4 C25 H25 125.3 . .
O5 C26 N8 126.1(3) . .
O5 C26 H26 117.0 . .
N8 C26 H26 117.0 . .
N8 C27 H27A 109.5 . .
N8 C27 H27B 109.5 . .
H27A C27 H27B 109.5 . .
N8 C27 H27C 109.5 . .
H27A C27 H27C 109.5 . .
H27B C27 H27C 109.5 . .
N8 C28 H28A 109.5 . .
N8 C28 H28B 109.5 . .
H28A C28 H28B 109.5 . .
N8 C28 H28C 109.5 . .
H28A C28 H28C 109.5 . .
H28B C28 H28C 109.5 . .
O1 Co1 O1W 175.13(7) . .
O1 Co1 N1 90.33(7) . .
O1W Co1 N1 89.90(7) . .
O1 Co1 N4 97.09(8) . 1_554
O1W Co1 N4 87.74(7) . 1_554
N1 Co1 N4 94.22(8) . 1_554
O1 Co1 O2W 89.49(7) . .
O1W Co1 O2W 89.91(7) . .
N1 Co1 O2W 175.52(7) . .
N4 Co1 O2W 90.24(8) 1_554 .
O1 Co1 O3W 84.79(7) . .
O1W Co1 O3W 90.34(7) . .
N1 Co1 O3W 92.29(7) . .
N4 Co1 O3W 173.21(7) 1_554 .
O2W Co1 O3W 83.24(7) . .
C17 N1 C18 104.6(2) . .
C17 N1 Co1 129.11(17) . .
C18 N1 Co1 125.58(17) . .
C17 N2 C19 106.6(2) . .
C17 N2 C20 127.5(2) . .
C19 N2 C20 125.5(2) . .
C23 N3 C24 106.1(2) . .
C23 N3 C22 125.5(3) . .
C24 N3 C22 128.4(3) . .
C23 N4 C25 104.2(2) . .
C23 N4 Co1 125.52(18) . 1_556
C25 N4 Co1 130.26(19) . 1_556
C8 N5 C9 103.08(19) . .
C9 N6 N7 103.00(18) . .
C8 N7 N6 109.84(19) . .
C8 N7 H7A 125.1 . .
N6 N7 H7A 125.1 . .
C26 N8 C27 120.3(3) . .
C26 N8 C28 120.3(3) . .
C27 N8 C28 119.4(3) . .
C1 O1 Co1 129.87(16) . .
Co1 O1W H1WA 128.3(14) . .
Co1 O1W H1WB 126.4(14) . .
H1WA O1W H1WB 105.15(17) . .
Co1 O2W H2WA 122.9(19) . .
Co1 O2W H2WB 108.1(19) . .
H2WA O2W H2WB 105.15(17) . .
Co1 O3W H3WA 121.7(17) . .
Co1 O3W H3WB 105(2) . .
H3WA O3W H3WB 105.18(17) . .

loop_
_geom_bond_atom_site_label_1
_geom_bond_atom_site_label_2
_geom_bond_distance
_geom_bond_site_symmetry_2
C1 O2 1.242(3) .
C1 O1 1.266(3) .
C1 C2 1.509(3) .
C2 C7 1.390(3) .
C2 C3 1.392(3) .
C3 C4 1.384(3) .
C3 H3 0.9300 .
C4 C5 1.390(3) .
C4 H4 0.9300 .
C5 C6 1.393(3) .
C5 C8 1.470(3) .
C6 C7 1.383(3) .
C6 H6 0.9300 .
C7 H7 0.9300 .
C8 N7 1.337(3) .
C8 N5 1.338(3) .
C9 N6 1.325(3) .
C9 N5 1.362(3) .
C9 C10 1.475(3) .
C10 C15 1.384(3) .
C10 C11 1.389(3) .
C11 C12 1.381(3) .
C11 H11 0.9300 .
C12 C13 1.385(3) .
C12 H12 0.9300 .
C13 C14 1.390(3) .
C13 C16 1.510(3) .
C14 C15 1.381(3) .
C14 H14 0.9300 .
C15 H15 0.9300 .
C16 O3 1.245(3) .
C16 O4 1.259(3) .
C17 N1 1.321(3) .
C17 N2 1.341(3) .
C17 H17 0.9300 .
C18 C19 1.344(4) .
C18 N1 1.376(3) .
C18 H18 0.9300 .
C19 N2 1.372(3) .
C19 H19 0.9300 .
C20 C21 1.479(5) .
C20 N2 1.489(3) .
C20 H20A 0.9700 .
C20 H20B 0.9700 .
C21 C22 1.534(4) .
C21 H21A 0.9700 .
C21 H21B 0.9700 .
C22 N3 1.460(4) .
C22 H22A 0.9700 .
C22 H22B 0.9700 .
C23 N4 1.324(3) .
C23 N3 1.328(3) .
C23 H23 0.9300 .
C24 N3 1.353(4) .
C24 C25 1.358(4) .
C24 H24 0.9300 .
C25 N4 1.365(4) .
C25 H25 0.9300 .
C26 O5 1.222(3) .
C26 N8 1.322(4) .
C26 H26 0.9300 .
C27 N8 1.448(4) .
C27 H27A 0.9600 .
C27 H27B 0.9600 .
C27 H27C 0.9600 .
C28 N8 1.452(4) .
C28 H28A 0.9600 .
C28 H28B 0.9600 .
C28 H28C 0.9600 .
Co1 O1 2.0619(16) .
Co1 O1W 2.0968(16) .
Co1 N1 2.122(2) .
Co1 N4 2.137(2) 1_554
Co1 O2W 2.1565(18) .
Co1 O3W 2.1886(18) .
N6 N7 1.362(2) .
N7 H7A 0.8600 .
O1W H1WA 0.8499(11) .
O1W H1WB 0.8500(11) .
O2W H2WA 0.8500(11) .
O2W H2WB 0.8500(10) .
O3W H3WA 0.8498(11) .
O3W H3WB 0.8499(10) .

loop_
_geom_torsion_atom_site_label_1
_geom_torsion_atom_site_label_2
_geom_torsion_atom_site_label_3
_geom_torsion_atom_site_label_4
_geom_torsion
_geom_torsion_site_symmetry_1
_geom_torsion_site_symmetry_2
_geom_torsion_site_symmetry_3
_geom_torsion_site_symmetry_4
O2 C1 C2 C7 173.4(3) . . . .
O1 C1 C2 C7 -5.6(3) . . . .
O2 C1 C2 C3 -4.2(4) . . . .
O1 C1 C2 C3 176.8(2) . . . .
C7 C2 C3 C4 2.2(4) . . . .
C1 C2 C3 C4 179.9(2) . . . .
C2 C3 C4 C5 -0.3(4) . . . .
C3 C4 C5 C6 -2.3(3) . . . .
C3 C4 C5 C8 176.4(2) . . . .
C4 C5 C6 C7 3.0(3) . . . .
C8 C5 C6 C7 -175.8(2) . . . .
C5 C6 C7 C2 -1.1(4) . . . .
C3 C2 C7 C6 -1.5(4) . . . .
C1 C2 C7 C6 -179.2(2) . . . .
C4 C5 C8 N7 -15.5(3) . . . .
C6 C5 C8 N7 163.3(2) . . . .
C4 C5 C8 N5 166.2(2) . . . .
C6 C5 C8 N5 -15.0(3) . . . .
N6 C9 C10 C15 -169.0(2) . . . .
N5 C9 C10 C15 11.1(3) . . . .
N6 C9 C10 C11 12.9(3) . . . .
N5 C9 C10 C11 -166.9(2) . . . .
C15 C10 C11 C12 -1.6(4) . . . .
C9 C10 C11 C12 176.5(2) . . . .
C10 C11 C12 C13 0.8(4) . . . .
C11 C12 C13 C14 1.0(4) . . . .
C11 C12 C13 C16 -178.6(2) . . . .
C12 C13 C14 C15 -2.1(4) . . . .
C16 C13 C14 C15 177.5(2) . . . .
C13 C14 C15 C10 1.4(4) . . . .
C11 C10 C15 C14 0.5(4) . . . .
C9 C10 C15 C14 -177.6(2) . . . .
C12 C13 C16 O3 -169.0(2) . . . .
C14 C13 C16 O3 11.4(3) . . . .
C12 C13 C16 O4 10.6(4) . . . .
C14 C13 C16 O4 -169.0(2) . . . .
N1 C18 C19 N2 -0.2(4) . . . .
N2 C20 C21 C22 171.0(3) . . . .
C20 C21 C22 N3 70.1(4) . . . .
N3 C24 C25 N4 -0.2(4) . . . .
N2 C17 N1 C18 0.7(3) . . . .
N2 C17 N1 Co1 -170.17(18) . . . .
C19 C18 N1 C17 -0.3(4) . . . .
C19 C18 N1 Co1 171.0(2) . . . .
N1 C17 N2 C19 -0.8(3) . . . .
N1 C17 N2 C20 172.6(3) . . . .
C18 C19 N2 C17 0.6(4) . . . .
C18 C19 N2 C20 -173.0(3) . . . .
C21 C20 N2 C17 127.3(3) . . . .
C21 C20 N2 C19 -60.4(4) . . . .
N4 C23 N3 C24 -0.3(3) . . . .
N4 C23 N3 C22 178.2(2) . . . .
C25 C24 N3 C23 0.3(3) . . . .
C25 C24 N3 C22 -178.2(3) . . . .
C21 C22 N3 C23 75.2(4) . . . .
C21 C22 N3 C24 -106.6(4) . . . .
N3 C23 N4 C25 0.2(3) . . . .
N3 C23 N4 Co1 -179.07(18) . . . 1_556
C24 C25 N4 C23 0.0(4) . . . .
C24 C25 N4 Co1 179.2(2) . . . 1_556
N7 C8 N5 C9 0.6(2) . . . .
C5 C8 N5 C9 179.1(2) . . . .
N6 C9 N5 C8 -0.7(3) . . . .
C10 C9 N5 C8 179.1(2) . . . .
N5 C9 N6 N7 0.5(3) . . . .
C10 C9 N6 N7 -179.3(2) . . . .
N5 C8 N7 N6 -0.4(3) . . . .
C5 C8 N7 N6 -178.9(2) . . . .
C9 N6 N7 C8 -0.1(2) . . . .
O5 C26 N8 C27 -1.1(5) . . . .
O5 C26 N8 C28 177.8(3) . . . .
O2 C1 O1 Co1 -6.0(4) . . . .
C2 C1 O1 Co1 172.94(15) . . . .
